data_9008570
loop_
_publ_author_name
'Wyckoff, R. W. G.'

_publ_section_title
;
 Second edition. Interscience Publishers, New York, New York
 Sample known as white tin
;
_journal_name_full 'Crystal Structures'
_journal_page_first 7
_journal_page_last 83
_journal_volume 1
_journal_year 1963
_chemical_formula_sum Sn
_chemical_name_mineral Tin
_space_group_IT_number 141
_symmetry_space_group_name_Hall 'I 4bw 2bw -1bw'
_symmetry_space_group_name_H-M 'I 41/a m d :1'
_cell_angle_alpha 90
_cell_angle_beta 90
_cell_angle_gamma 90
_cell_formula_units_Z 4
_cell_length_a 5.8197
_cell_length_b 5.8197
_cell_length_c 3.17488
_cell_volume 107.530
_database_code_amcsd 0011248
_exptl_crystal_density_diffrn 7.333
_cod_depositor_comments
;
 Added the _cell_formula_units_Z data item.

 Antanas Vaitkus,
 2021-04-22
;
_cod_original_sg_symbol_H-M 'I 41/a m d'
_cod_database_code 9008570

loop_
_space_group_symop_operation_xyz
x,y,z
1/2+x,1/2+y,1/2+z
-y,1/2-x,1/4+z
1/2-y,-x,3/4+z
1/2+y,1/2+x,1/2-z
+y,+x,-z
1/2+y,1/2-x,1/2-z
+y,-x,-z
-y,1/2+x,1/4+z
1/2-y,+x,3/4+z
1/2+x,1/2-y,1/2+z
+x,-y,+z
1/2-x,y,3/4-z
-x,1/2+y,1/4-z
1/2+x,y,3/4-z
+x,1/2+y,1/4-z
1/2-x,1/2-y,1/2+z
-x,-y,+z
1/2+y,x,3/4+z
+y,1/2+x,1/4+z
-y,-x,-z
1/2-y,1/2-x,1/2-z
-y,x,-z
1/2-y,1/2+x,1/2-z
1/2+y,-x,3/4+z
+y,1/2-x,1/4+z
-x,y,z
1/2-x,1/2+y,1/2+z
x,1/2-y,1/4-z
1/2+x,-y,3/4-z
-x,1/2-y,1/4-z
1/2-x,-y,3/4-z

loop_
_atom_site_label
_atom_site_fract_x
_atom_site_fract_y
_atom_site_fract_z
Sn 0.00000 0.00000 0.00000

loop_
_cod_related_entry_id
_cod_related_entry_database
_cod_related_entry_code
1 MPOD 1000157
2 AMCSD 0011248
